data_4029083
loop_
_publ_author_name
'Griffith, Daniel R.'
'Botta, Lorenzo'
'St Denis, Tyler G.'
'Snyder, Scott A.'

_publ_section_title
;
 Explorations of caffeic acid derivatives: total syntheses of
 rufescenolide, yunnaneic acids C and D, and studies toward yunnaneic
 acids A and B.
;
_journal_issue 1
_journal_name_full 'The Journal of organic chemistry'
_journal_page_first 88
_journal_page_last 105
_journal_paper_doi 10.1021/jo4023167
_journal_volume 79
_journal_year 2014
_chemical_formula_sum 'C21.5 H21 Cl O7'
_chemical_formula_weight 426.83
_chemical_name_systematic
; 
 ? 
;
_space_group_IT_number 15
_symmetry_cell_setting monoclinic
_symmetry_space_group_name_Hall '-C 2yc'
_symmetry_space_group_name_H-M 'C 1 2/c 1'
_atom_sites_solution_hydrogens geom
_atom_sites_solution_primary direct
_atom_sites_solution_secondary difmap
_audit_creation_method SHELXL-97
_cell_angle_alpha 90.00
_cell_angle_beta 117.2340(10)
_cell_angle_gamma 90.00
_cell_formula_units_Z 8
_cell_length_a 16.6231(14)
_cell_length_b 22.3687(19)
_cell_length_c 12.0748(10)
_cell_measurement_reflns_used 8633
_cell_measurement_temperature 130(2)
_cell_measurement_theta_max 30.62
_cell_measurement_theta_min 2.63
_cell_volume 3992.1(6)
_computing_cell_refinement 'Bruker SAINT'
_computing_data_collection 'Bruker APEX2'
_computing_data_reduction 'Bruker SAINT'
_computing_molecular_graphics 'Bruker SHELXTL'
_computing_publication_material 'Bruker SHELXTL'
_computing_structure_refinement 'SHELXL-97 (Sheldrick, 2008)'
_computing_structure_solution 'SHELXS-97 (Sheldrick, 2008)'
_diffrn_ambient_temperature 130(2)
_diffrn_measured_fraction_theta_full 0.994
_diffrn_measured_fraction_theta_max 0.994
_diffrn_measurement_device_type 'Bruker APEX-II CCD'
_diffrn_measurement_method '\f and \w scans'
_diffrn_radiation_monochromator graphite
_diffrn_radiation_source 'fine-focus sealed tube'
_diffrn_radiation_type MoK\a
_diffrn_radiation_wavelength 0.71073
_diffrn_reflns_av_R_equivalents 0.0504
_diffrn_reflns_av_sigmaI/netI 0.0436
_diffrn_reflns_limit_h_max 23
_diffrn_reflns_limit_h_min -23
_diffrn_reflns_limit_k_max 32
_diffrn_reflns_limit_k_min -32
_diffrn_reflns_limit_l_max 17
_diffrn_reflns_limit_l_min -17
_diffrn_reflns_number 31963
_diffrn_reflns_theta_full 30.74
_diffrn_reflns_theta_max 30.74
_diffrn_reflns_theta_min 1.65
_exptl_absorpt_coefficient_mu 0.234
_exptl_absorpt_correction_T_max 0.9770
_exptl_absorpt_correction_T_min 0.8921
_exptl_absorpt_correction_type empirical
_exptl_absorpt_process_details sadabs
_exptl_crystal_colour Colorless
_exptl_crystal_density_diffrn 1.420
_exptl_crystal_density_method 'not measured'
_exptl_crystal_description Block
_exptl_crystal_F_000 1784
_exptl_crystal_size_max 0.50
_exptl_crystal_size_mid 0.20
_exptl_crystal_size_min 0.10
_platon_squeeze_details
; 
The unit cell contains 4 methylene chloride Molecules which have been treated as diffuse contribution to the overall 
scattering without specific atom positions by SQUEEZE/PLATON. 
;
_refine_diff_density_max 0.461
_refine_diff_density_min -0.420
_refine_diff_density_rms 0.062
_refine_ls_extinction_method none
_refine_ls_goodness_of_fit_ref 1.072
_refine_ls_hydrogen_treatment constr
_refine_ls_matrix_type full
_refine_ls_number_parameters 256
_refine_ls_number_reflns 6188
_refine_ls_number_restraints 0
_refine_ls_restrained_S_all 1.072
_refine_ls_R_factor_all 0.0990
_refine_ls_R_factor_gt 0.0639
_refine_ls_shift/su_max 0.000
_refine_ls_shift/su_mean 0.000
_refine_ls_structure_factor_coef Fsqd
_refine_ls_weighting_details 'calc w=1/[\s^2^(Fo^2^)+(0.1040P)^2^+0.4216P] where P=(Fo^2^+2Fc^2^)/3'
_refine_ls_weighting_scheme calc
_refine_ls_wR_factor_gt 0.1769
_refine_ls_wR_factor_ref 0.1930
_reflns_number_gt 3967
_reflns_number_total 6188
_reflns_threshold_expression >2sigma(I)
_cod_data_source_file jo4023167_si_002.cif
_cod_data_source_block s-sr
_cod_depositor_comments
;
The following automatic conversions were performed:

'_symmetry_cell_setting' value 'Monoclinic' changed to 'monoclinic'
according to
/usr/data/users/saulius/automatic-downloads/current/ACS/lib/dictionaries/cif_core.dic
dictionary named 'cif_core.dic' version 2.4.2 from 2011-04-26.

Automatic conversion script
Id: cif_fix_values 2281 2013-09-26 08:29:07Z andrius 
;
_cod_original_sg_symbol_H-M C2/c
_cod_original_formula_sum 'C21.50 H21 Cl O7'
_cod_database_code 4029083

loop_
_symmetry_equiv_pos_as_xyz
'x, y, z'
'-x, y, -z+1/2'
'x+1/2, y+1/2, z'
'-x+1/2, y+1/2, -z+1/2'
'-x, -y, -z'
'x, -y, z-1/2'
'-x+1/2, -y+1/2, -z'
'x+1/2, -y+1/2, z-1/2'

loop_
_atom_site_label
_atom_site_type_symbol
_atom_site_fract_x
_atom_site_fract_y
_atom_site_fract_z
_atom_site_U_iso_or_equiv
_atom_site_adp_type
_atom_site_occupancy
_atom_site_symmetry_multiplicity
_atom_site_calc_flag
_atom_site_refinement_flags
O1 O 0.31631(13) 0.61295(8) -0.09061(18) 0.0631(5) Uani 1 1 d .
O2 O 0.46032(15) 0.59505(8) 0.0336(3) 0.0909(8) Uani 1 1 d .
O3 O 0.41869(8) 0.93192(5) 0.04811(11) 0.0275(3) Uani 1 1 d .
O4 O 0.39764(10) 0.97218(6) -0.13173(12) 0.0354(3) Uani 1 1 d .
O5 O 0.58780(8) 0.85907(6) 0.32065(11) 0.0263(3) Uani 1 1 d .
O6 O 0.77623(10) 0.82666(8) -0.25110(14) 0.0459(4) Uani 1 1 d .
O7 O 0.68725(10) 0.74477(7) -0.20422(13) 0.0417(4) Uani 1 1 d .
C1 C 0.2992(3) 0.54989(14) -0.0981(4) 0.0922(12) Uani 1 1 d .
H1A H 0.2340 0.5427 -0.1459 0.138 Uiso 1 1 calc R
H1B H 0.3209 0.5335 -0.0139 0.138 Uiso 1 1 calc R
H1C H 0.3309 0.5303 -0.1395 0.138 Uiso 1 1 calc R
C2 C 0.39924(17) 0.62971(10) -0.0211(2) 0.0447(5) Uani 1 1 d .
C3 C 0.40986(14) 0.69515(9) -0.01379(18) 0.0356(4) Uani 1 1 d .
H3A H 0.3585 0.7202 -0.0553 0.043 Uiso 1 1 calc R
C4 C 0.49126(15) 0.71898(9) 0.05092(18) 0.0350(4) Uani 1 1 d .
H4A H 0.5395 0.6914 0.0906 0.042 Uiso 1 1 calc R
C5 C 0.51617(13) 0.78138(8) 0.06899(16) 0.0284(4) Uani 1 1 d .
C6 C 0.60215(13) 0.79841(8) 0.13573(17) 0.0302(4) Uani 1 1 d .
H6A H 0.6502 0.7705 0.1743 0.036 Uiso 1 1 calc R
C7 C 0.61732(12) 0.86419(8) 0.14530(16) 0.0275(4) Uani 1 1 d .
H7A H 0.6829 0.8737 0.1968 0.033 Uiso 1 1 calc R
C8 C 0.58082(12) 0.89143(8) 0.01205(16) 0.0287(4) Uani 1 1 d .
H8A H 0.5864 0.9359 0.0220 0.034 Uiso 1 1 calc R
C9 C 0.47756(12) 0.87679(8) -0.06127(16) 0.0269(4) Uani 1 1 d .
H9A H 0.4596 0.8624 -0.1478 0.032 Uiso 1 1 calc R
C10 C 0.42649(12) 0.93214(8) -0.05857(16) 0.0281(4) Uani 1 1 d .
C11 C 0.45976(12) 0.87687(8) 0.11746(15) 0.0242(3) Uani 1 1 d .
C12 C 0.45071(12) 0.83243(8) 0.01520(15) 0.0260(4) Uani 1 1 d .
H12A H 0.3871 0.8180 -0.0336 0.031 Uiso 1 1 calc R
C13 C 0.56054(11) 0.88989(8) 0.20486(15) 0.0247(3) Uani 1 1 d .
H13A H 0.5710 0.9339 0.2191 0.030 Uiso 1 1 calc R
C14 C 0.63500(13) 0.87283(9) -0.05421(17) 0.0310(4) Uani 1 1 d .
C15 C 0.68763(14) 0.91502(10) -0.0734(2) 0.0392(5) Uani 1 1 d .
H15A H 0.6905 0.9544 -0.0425 0.047 Uiso 1 1 calc R
C16 C 0.73694(15) 0.90090(10) -0.1375(2) 0.0417(5) Uani 1 1 d .
H16A H 0.7726 0.9307 -0.1503 0.050 Uiso 1 1 calc R
C17 C 0.73400(13) 0.84435(10) -0.18200(18) 0.0360(4) Uani 1 1 d .
C18 C 0.68332(13) 0.80009(9) -0.16001(16) 0.0331(4) Uani 1 1 d .
C19 C 0.63299(12) 0.81505(9) -0.09899(16) 0.0314(4) Uani 1 1 d .
H19A H 0.5965 0.7855 -0.0874 0.038 Uiso 1 1 calc R
C20 C 0.64315(15) 0.69731(10) -0.1753(2) 0.0433(5) Uani 1 1 d .
H20A H 0.6549 0.6596 -0.2065 0.065 Uiso 1 1 calc R
H20B H 0.5779 0.7049 -0.2146 0.065 Uiso 1 1 calc R
H20C H 0.6663 0.6948 -0.0848 0.065 Uiso 1 1 calc R
C21 C 0.81954(18) 0.87263(14) -0.2880(2) 0.0580(7) Uani 1 1 d .
H21A H 0.8444 0.8552 -0.3403 0.087 Uiso 1 1 calc R
H21B H 0.8686 0.8905 -0.2137 0.087 Uiso 1 1 calc R
H21C H 0.7752 0.9035 -0.3351 0.087 Uiso 1 1 calc R

loop_
_atom_site_aniso_label
_atom_site_aniso_U_11
_atom_site_aniso_U_22
_atom_site_aniso_U_33
_atom_site_aniso_U_23
_atom_site_aniso_U_13
_atom_site_aniso_U_12
O1 0.0620(11) 0.0441(10) 0.0645(11) 0.0052(8) 0.0128(9) -0.0181(8)
O2 0.0620(13) 0.0322(10) 0.142(2) -0.0031(11) 0.0153(13) 0.0015(9)
O3 0.0346(7) 0.0251(6) 0.0289(6) 0.0009(5) 0.0197(5) 0.0039(5)
O4 0.0486(8) 0.0287(7) 0.0325(7) 0.0037(5) 0.0218(6) 0.0027(6)
O5 0.0297(6) 0.0319(6) 0.0242(6) 0.0016(5) 0.0184(5) 0.0029(5)
O6 0.0459(8) 0.0668(11) 0.0424(8) 0.0092(7) 0.0353(7) 0.0116(8)
O7 0.0411(8) 0.0536(9) 0.0409(8) -0.0111(7) 0.0279(7) -0.0004(7)
C1 0.101(3) 0.0522(18) 0.097(3) 0.0053(17) 0.023(2) -0.0261(17)
C2 0.0538(13) 0.0365(11) 0.0465(12) -0.0002(9) 0.0253(11) -0.0024(10)
C3 0.0446(11) 0.0325(10) 0.0333(9) 0.0013(8) 0.0209(9) 0.0015(8)
C4 0.0445(11) 0.0297(10) 0.0354(10) -0.0015(7) 0.0223(9) 0.0020(8)
C5 0.0393(10) 0.0249(8) 0.0301(8) -0.0010(7) 0.0237(8) 0.0022(7)
C6 0.0366(10) 0.0330(9) 0.0307(9) 0.0027(7) 0.0239(8) 0.0059(8)
C7 0.0278(8) 0.0344(9) 0.0274(8) -0.0007(7) 0.0187(7) 0.0009(7)
C8 0.0345(9) 0.0311(9) 0.0293(8) -0.0017(7) 0.0222(8) -0.0029(7)
C9 0.0339(9) 0.0271(9) 0.0260(8) -0.0004(6) 0.0192(7) 0.0010(7)
C10 0.0320(9) 0.0297(9) 0.0268(8) -0.0020(7) 0.0169(7) -0.0035(7)
C11 0.0295(8) 0.0238(8) 0.0260(8) 0.0013(6) 0.0185(7) 0.0005(6)
C12 0.0302(9) 0.0272(8) 0.0255(8) -0.0031(6) 0.0171(7) -0.0036(7)
C13 0.0290(9) 0.0270(8) 0.0243(8) 0.0009(6) 0.0177(7) -0.0004(7)
C14 0.0332(9) 0.0393(10) 0.0281(8) 0.0002(7) 0.0204(7) -0.0012(8)
C15 0.0451(12) 0.0421(11) 0.0422(11) 0.0040(9) 0.0302(10) -0.0003(9)
C16 0.0428(11) 0.0507(13) 0.0452(11) 0.0097(10) 0.0320(10) -0.0004(9)
C17 0.0323(10) 0.0544(13) 0.0300(9) 0.0059(8) 0.0219(8) 0.0078(9)
C18 0.0319(9) 0.0470(11) 0.0240(8) -0.0003(8) 0.0158(7) 0.0045(8)
C19 0.0328(9) 0.0408(11) 0.0283(9) -0.0030(7) 0.0208(8) -0.0012(8)
C20 0.0429(12) 0.0467(12) 0.0465(12) -0.0114(10) 0.0258(10) -0.0029(10)
C21 0.0562(14) 0.0822(19) 0.0602(15) 0.0217(13) 0.0478(13) 0.0128(13)

loop_
_atom_type_symbol
_atom_type_description
_atom_type_scat_dispersion_real
_atom_type_scat_dispersion_imag
_atom_type_scat_source
C C 0.0033 0.0016 'International Tables Vol C Tables 4.2.6.8 and 6.1.1.4'
H H 0.0000 0.0000 'International Tables Vol C Tables 4.2.6.8 and 6.1.1.4'
O O 0.0106 0.0060 'International Tables Vol C Tables 4.2.6.8 and 6.1.1.4'
Cl Cl 0.1484 0.1585 'International Tables Vol C Tables 4.2.6.8 and 6.1.1.4'

loop_
_geom_angle_atom_site_label_1
_geom_angle_atom_site_label_2
_geom_angle_atom_site_label_3
_geom_angle
_geom_angle_site_symmetry_1
C2 O1 C1 116.5(2) .
C10 O3 C11 108.89(13) .
C11 O5 C13 112.82(13) 2_655
C17 O6 C21 116.75(19) .
C18 O7 C20 117.38(15) .
O1 C1 H1A 109.5 .
O1 C1 H1B 109.5 .
H1A C1 H1B 109.5 .
O1 C1 H1C 109.5 .
H1A C1 H1C 109.5 .
H1B C1 H1C 109.5 .
O2 C2 O1 123.2(2) .
O2 C2 C3 123.9(2) .
O1 C2 C3 112.9(2) .
C4 C3 C2 119.8(2) .
C4 C3 H3A 120.1 .
C2 C3 H3A 120.1 .
C3 C4 C5 128.5(2) .
C3 C4 H4A 115.8 .
C5 C4 H4A 115.8 .
C6 C5 C4 121.38(18) .
C6 C5 C12 114.02(16) .
C4 C5 C12 124.59(17) .
C5 C6 C7 115.17(17) .
C5 C6 H6A 122.4 .
C7 C6 H6A 122.4 .
C6 C7 C13 106.72(14) .
C6 C7 C8 109.51(14) .
C13 C7 C8 107.71(14) .
C6 C7 H7A 110.9 .
C13 C7 H7A 110.9 .
C8 C7 H7A 110.9 .
C14 C8 C7 113.17(15) .
C14 C8 C9 114.08(14) .
C7 C8 C9 108.06(13) .
C14 C8 H8A 107.0 .
C7 C8 H8A 107.0 .
C9 C8 H8A 107.0 .
C10 C9 C12 101.16(13) .
C10 C9 C8 107.35(14) .
C12 C9 C8 109.67(14) .
C10 C9 H9A 112.7 .
C12 C9 H9A 112.7 .
C8 C9 H9A 112.7 .
O4 C10 O3 121.77(16) .
O4 C10 C9 129.69(16) .
O3 C10 C9 108.51(14) .
O5 C11 O3 108.67(13) 2_655
O5 C11 C12 112.38(14) 2_655
O3 C11 C12 103.58(13) .
O5 C11 C13 113.43(13) 2_655
O3 C11 C13 107.87(13) .
C12 C11 C13 110.33(13) .
C5 C12 C11 111.00(14) .
C5 C12 C9 113.18(14) .
C11 C12 C9 96.62(13) .
C5 C12 H12A 111.7 .
C11 C12 H12A 111.7 .
C9 C12 H12A 111.7 .
O5 C13 C7 106.78(14) .
O5 C13 C11 109.60(13) .
C7 C13 C11 108.43(13) .
O5 C13 H13A 110.6 .
C7 C13 H13A 110.6 .
C11 C13 H13A 110.6 .
C15 C14 C19 118.29(17) .
C15 C14 C8 118.61(18) .
C19 C14 C8 123.09(16) .
C14 C15 C16 121.2(2) .
C14 C15 H15A 119.4 .
C16 C15 H15A 119.4 .
C17 C16 C15 120.16(19) .
C17 C16 H16A 119.9 .
C15 C16 H16A 119.9 .
C16 C17 O6 124.74(19) .
C16 C17 C18 119.74(17) .
O6 C17 C18 115.51(19) .
O7 C18 C19 125.26(19) .
O7 C18 C17 115.28(16) .
C19 C18 C17 119.45(19) .
C18 C19 C14 121.11(18) .
C18 C19 H19A 119.4 .
C14 C19 H19A 119.4 .
O7 C20 H20A 109.5 .
O7 C20 H20B 109.5 .
H20A C20 H20B 109.5 .
O7 C20 H20C 109.5 .
H20A C20 H20C 109.5 .
H20B C20 H20C 109.5 .
O6 C21 H21A 109.5 .
O6 C21 H21B 109.5 .
H21A C21 H21B 109.5 .
O6 C21 H21C 109.5 .
H21A C21 H21C 109.5 .
H21B C21 H21C 109.5 .

loop_
_geom_bond_atom_site_label_1
_geom_bond_atom_site_label_2
_geom_bond_distance
_geom_bond_site_symmetry_2
O1 C2 1.299(3) .
O1 C1 1.434(3) .
O2 C2 1.206(3) .
O3 C10 1.352(2) .
O3 C11 1.470(2) .
O4 C10 1.194(2) .
O5 C11 1.3721(19) 2_655
O5 C13 1.434(2) .
O6 C17 1.372(2) .
O6 C21 1.438(3) .
O7 C18 1.361(3) .
O7 C20 1.422(3) .
C1 H1A 0.9800 .
C1 H1B 0.9800 .
C1 H1C 0.9800 .
C2 C3 1.472(3) .
C3 C4 1.326(3) .
C3 H3A 0.9500 .
C4 C5 1.444(3) .
C4 H4A 0.9500 .
C5 C6 1.335(3) .
C5 C12 1.504(3) .
C6 C7 1.488(3) .
C6 H6A 0.9500 .
C7 C13 1.536(2) .
C7 C8 1.560(2) .
C7 H7A 1.0000 .
C8 C14 1.511(2) .
C8 C9 1.564(3) .
C8 H8A 1.0000 .
C9 C10 1.510(2) .
C9 C12 1.554(2) .
C9 H9A 1.0000 .
C11 O5 1.3721(19) 2_655
C11 C12 1.538(2) .
C11 C13 1.545(2) .
C12 H12A 1.0000 .
C13 H13A 1.0000 .
C14 C15 1.377(3) .
C14 C19 1.395(3) .
C15 C16 1.397(3) .
C15 H15A 0.9500 .
C16 C17 1.366(3) .
C16 H16A 0.9500 .
C17 C18 1.402(3) .
C18 C19 1.385(2) .
C19 H19A 0.9500 .
C20 H20A 0.9800 .
C20 H20B 0.9800 .
C20 H20C 0.9800 .
C21 H21A 0.9800 .
C21 H21B 0.9800 .
C21 H21C 0.9800 .

loop_
_geom_torsion_atom_site_label_1
_geom_torsion_atom_site_label_2
_geom_torsion_atom_site_label_3
_geom_torsion_atom_site_label_4
_geom_torsion
_geom_torsion_site_symmetry_1
_geom_torsion_site_symmetry_4
C1 O1 C2 O2 1.3(4) . .
C1 O1 C2 C3 -177.1(3) . .
O2 C2 C3 C4 3.6(4) . .
O1 C2 C3 C4 -178.0(2) . .
C2 C3 C4 C5 179.54(18) . .
C3 C4 C5 C6 -178.87(19) . .
C3 C4 C5 C12 0.3(3) . .
C4 C5 C6 C7 179.58(15) . .
C12 C5 C6 C7 0.4(2) . .
C5 C6 C7 C13 58.69(19) . .
C5 C6 C7 C8 -57.63(19) . .
C6 C7 C8 C14 -68.05(19) . .
C13 C7 C8 C14 176.26(15) . .
C6 C7 C8 C9 59.29(18) . .
C13 C7 C8 C9 -56.41(18) . .
C14 C8 C9 C10 -132.86(16) . .
C7 C8 C9 C10 100.33(16) . .
C14 C8 C9 C12 118.05(16) . .
C7 C8 C9 C12 -8.76(18) . .
C11 O3 C10 O4 179.52(17) . .
C11 O3 C10 C9 -2.16(18) . .
C12 C9 C10 O4 -152.2(2) . .
C8 C9 C10 O4 92.9(2) . .
C12 C9 C10 O3 29.61(18) . .
C8 C9 C10 O3 -85.29(16) . .
C10 O3 C11 O5 -146.39(14) . 2_655
C10 O3 C11 C12 -26.71(17) . .
C10 O3 C11 C13 90.25(15) . .
C6 C5 C12 C11 -54.17(19) . .
C4 C5 C12 C11 126.63(17) . .
C6 C5 C12 C9 53.2(2) . .
C4 C5 C12 C9 -125.99(17) . .
O5 C11 C12 C5 -82.78(17) 2_655 .
O3 C11 C12 C5 160.12(13) . .
C13 C11 C12 C5 44.89(18) . .
O5 C11 C12 C9 159.25(14) 2_655 .
O3 C11 C12 C9 42.15(15) . .
C13 C11 C12 C9 -73.07(15) . .
C10 C9 C12 C5 -158.59(14) . .
C8 C9 C12 C5 -45.43(19) . .
C10 C9 C12 C11 -42.35(15) . .
C8 C9 C12 C11 70.81(16) . .
C11 O5 C13 C7 -178.45(13) 2_655 .
C11 O5 C13 C11 -61.21(15) 2_655 .
C6 C7 C13 O5 55.74(18) . .
C8 C7 C13 O5 173.26(13) . .
C6 C7 C13 C11 -62.27(17) . .
C8 C7 C13 C11 55.24(18) . .
O5 C11 C13 O5 22.22(18) 2_655 .
O3 C11 C13 O5 142.64(13) . .
C12 C11 C13 O5 -104.87(15) . .
O5 C11 C13 C7 138.43(15) 2_655 .
O3 C11 C13 C7 -101.15(15) . .
C12 C11 C13 C7 11.34(18) . .
C7 C8 C14 C15 -110.0(2) . .
C9 C8 C14 C15 125.92(19) . .
C7 C8 C14 C19 71.2(2) . .
C9 C8 C14 C19 -52.9(2) . .
C19 C14 C15 C16 0.9(3) . .
C8 C14 C15 C16 -177.97(19) . .
C14 C15 C16 C17 -0.4(3) . .
C15 C16 C17 O6 176.71(19) . .
C15 C16 C17 C18 -1.8(3) . .
C21 O6 C17 C16 -5.8(3) . .
C21 O6 C17 C18 172.70(18) . .
C20 O7 C18 C19 -6.3(3) . .
C20 O7 C18 C17 174.91(17) . .
C16 C17 C18 O7 -177.78(18) . .
O6 C17 C18 O7 3.6(3) . .
C16 C17 C18 C19 3.4(3) . .
O6 C17 C18 C19 -175.27(17) . .
O7 C18 C19 C14 178.41(18) . .
C17 C18 C19 C14 -2.8(3) . .
C15 C14 C19 C18 0.7(3) . .
C8 C14 C19 C18 179.54(17) . .

loop_
_platon_squeeze_void_nr
_platon_squeeze_void_average_x
_platon_squeeze_void_average_y
_platon_squeeze_void_average_z
_platon_squeeze_void_volume
_platon_squeeze_void_count_electrons
_platon_squeeze_void_content
1 0.250 0.750 0.000 23 1 ' '
2 0.750 0.250 0.000 23 1 ' '
3 0.500 0.462 0.250 111 19 ' '
4 1.000 0.962 0.250 111 19 ' '
5 0.250 0.250 0.500 23 1 ' '
6 0.750 0.750 0.500 23 1 ' '
7 0.500 0.538 0.750 111 19 ' '
8 1.000 0.038 0.750 111 19 ' '
